data_1100376
loop_
_publ_author_name
'Boche, Gernot'
'Langlotz, Ira'
'Marsch, Michael'
'Harms, Klaus'

_publ_section_title
;
 X-Ray Crystal Structures of the Enolate oftert-Butyl \a-Cyanoacetate with
 Li^+^ or Protonated 1,8-Diazabicyclo[5.4.0]undec-7-ene (DBU-H^+^) as Gegenion.
 N--H Hydrogen Bridge from DBU-H^+^ to the Enolate Oxygen Atom
;
_journal_coden_ASTM CHBEAM
_journal_issue 10
_journal_name_full 'Chemische Berichte'
_journal_page_first 2059
_journal_page_last 2064
_journal_paper_doi 10.1002/cber.19941271031
_journal_volume 127
_journal_year 1994
_chemical_formula_sum 'C16 H27 N3 O2'
_space_group_IT_number 14
_symmetry_cell_setting monoclinic
_symmetry_space_group_name_Hall '-P 2yn'
_symmetry_space_group_name_H-M 'P 1 21/n 1'
_cell_angle_alpha 90
_cell_angle_beta 116.23(1)
_cell_angle_gamma 90
_cell_formula_units_Z 4
_cell_length_a 11.687(2)
_cell_length_b 12.462(1)
_cell_length_c 12.853(2)
_cod_original_sg_symbol_H-M 'P 21/n'
_cod_database_code 1100376

loop_
_symmetry_equiv_pos_site_id
_symmetry_equiv_pos_as_xyz
1 x,y,z
2 1/2-x,1/2+y,1/2-z
3 -x,-y,-z
4 -1/2+x,-1/2-y,-1/2+z

loop_
_atom_site_label
_atom_site_type_symbol
_atom_site_fract_x
_atom_site_fract_y
_atom_site_fract_z
O1 O 0.14137 0.81645 0.42902
O2 O 0.08979 0.69981 0.27964
N1 N -0.11534 0.78231 0.51464
C1 C 0.06570 0.74925 0.36296
C2 C -0.04743 0.71480 0.36232
C3 C -0.08468 0.75245 0.44536
C4 C 0.19818 0.72978 0.25807
C5 C 0.18225 0.65646 0.15808
C6 C 0.32306 0.70628 0.36230
C7 C 0.18778 0.84609 0.22182
N2 N 0.30123 1.06469 0.76527
N3 N 0.24297 0.96109 0.60205
C8 C 0.42845 1.08456 0.77024
C9 C 0.41991 1.08322 0.64986
C10 C 0.36080 0.97937 0.59129
C11 C 0.21772 1.00302 0.68304
C12 C 0.09252 0.97605 0.68132
C13 C 0.10655 0.90172 0.78102
C14 C 0.14842 0.95639 0.89773
C15 C 0.27458 1.01594 0.94148
C16 C 0.27759 1.10436 0.86176
H1 H -0.09932 0.66538 0.30314
H2 H 0.18762 0.91597 0.55341
H3 H 0.33195 0.75475 0.42470
H4 H 0.39589 0.72170 0.34536
H5 H 0.32565 0.63046 0.37689
H6 H 0.19611 0.89545 0.29129
H7 H 0.25023 0.86215 0.19406
H8 H 0.10685 0.85523 0.16308
H9 H 0.25143 0.67458 0.13275
H10 H 0.10743 0.67850 0.09327
H11 H 0.19198 0.57606 0.18708
H12 H 0.48752 1.02557 0.82276
H13 H 0.45603 1.15343 0.81145
H14 H 0.36146 1.14451 0.60091
H15 H 0.51201 1.09032 0.65530
H16 H 0.42502 0.91835 0.63157
H17 H 0.33468 0.98322 0.50518
H18 H 0.04120 0.93788 0.60508
H19 H 0.04821 1.03906 0.68588
H20 H 0.16853 0.84588 0.78428
H21 H 0.02352 0.86720 0.75775
H22 H 0.08166 1.00941 0.88906
H23 H 0.15234 0.89984 0.95570
H24 H 0.29159 1.04921 1.01665
H25 H 0.35048 0.96492 0.95892
H26 H 0.34740 1.15651 0.90416

loop_
_atom_type_symbol
_atom_type_radius_bond
C 0.68
H 0.23
N 0.68
O 0.68
